data_7150661
loop_
_publ_author_name
'Davies, Stephen G.'
'Garner, A. Christopher'
'Nicholson, Rebecca L.'
'Osborne, James'
'Roberts, Paul M.'
'Savory, Edward D.'
'Smith, Andrew D.'
'Thomson, James E.'

_publ_section_title
;
 Doubly diastereoselective [3,3]-sigmatropic aza-Claisen rearrangements
;
_journal_issue 12
_journal_name_full 'Organic &amp; Biomolecular Chemistry'
_journal_page_first 2604
_journal_page_last 2611
_journal_paper_doi 10.1039/b902753j
_journal_volume 7
_journal_year 2009
_chemical_absolute_configuration unk
_chemical_formula_moiety 'C30 H35 N1 O2'
_chemical_formula_sum 'C30 H35 N O2'
_chemical_formula_weight 441.61
_space_group_IT_number 4
_symmetry_cell_setting monoclinic
_symmetry_space_group_name_Hall 'P 2yb'
_symmetry_space_group_name_H-M 'P 1 21 1'
_atom_sites_solution_hydrogens geom
_atom_sites_solution_primary direct
_cell_angle_alpha 90
_cell_angle_beta 95.4698(9)
_cell_angle_gamma 90
_cell_formula_units_Z 2
_cell_length_a 4.87270(10)
_cell_length_b 10.8284(2)
_cell_length_c 24.6333(6)
_cell_measurement_reflns_used 2474
_cell_measurement_temperature 190
_cell_measurement_theta_max 28
_cell_measurement_theta_min 1
_cell_volume 1293.82(5)
_computing_cell_refinement 'DENZO/SCALEPACK (Otwinowski & Minor, 1997)'
_computing_data_collection 'COLLECT (Nonius, 1997-2001).'
_computing_data_reduction 'DENZO/SCALEPACK (Otwinowski & Minor, 1997)'
_computing_molecular_graphics 'CAMERON (Watkin et al., 1996)'
_computing_publication_material 'CRYSTALS (Betteridge et al., 2003)'
_computing_structure_refinement 'CRYSTALS (Betteridge et al., 2003)'
_computing_structure_solution 'SIR92 (Altomare et al., 1994)'
_diffrn_ambient_temperature 190
_diffrn_measured_fraction_theta_full 0.985
_diffrn_measured_fraction_theta_max 0.875
_diffrn_measurement_device 'Nonius KappaCCD'
_diffrn_measurement_device_type Area
_diffrn_measurement_method \w
_diffrn_radiation_monochromator graphite
_diffrn_radiation_type 'Mo K\a'
_diffrn_radiation_wavelength 0.71073
_diffrn_reflns_av_R_equivalents 0.015
_diffrn_reflns_limit_h_max 6
_diffrn_reflns_limit_h_min -6
_diffrn_reflns_limit_k_max 13
_diffrn_reflns_limit_k_min -13
_diffrn_reflns_limit_l_max 31
_diffrn_reflns_limit_l_min -31
_diffrn_reflns_number 4857
_diffrn_reflns_theta_full 25.175
_diffrn_reflns_theta_max 27.665
_diffrn_reflns_theta_min 1.661
_diffrn_standards_number 0
_exptl_absorpt_coefficient_mu 0.070
_exptl_absorpt_correction_T_max 0.99
_exptl_absorpt_correction_T_min 0.99
_exptl_absorpt_correction_type multi-scan
_exptl_absorpt_process_details 'DENZO/SCALEPACK (Otwinowski & Minor, 1997)'
_exptl_crystal_colour colourless
_exptl_crystal_density_diffrn 1.133
_exptl_crystal_density_method 'not measured'
_exptl_crystal_description block
_exptl_crystal_F_000 476
_exptl_crystal_size_max 0.20
_exptl_crystal_size_mid 0.20
_exptl_crystal_size_min 0.20
_refine_diff_density_max 0.23
_refine_diff_density_min -0.20
_refine_ls_extinction_method None
_refine_ls_goodness_of_fit_ref 1.1768
_refine_ls_hydrogen_treatment noref
_refine_ls_matrix_type full
_refine_ls_number_parameters 298
_refine_ls_number_reflns 2399
_refine_ls_number_restraints 1
_refine_ls_R_factor_all 0.0683
_refine_ls_R_factor_gt 0.0410
_refine_ls_shift/su_max 0.031673
_refine_ls_structure_factor_coef F
_refine_ls_weighting_details
;
Method, part 1, Chebychev polynomial, (Watkin, 1994, Prince, 1982)
[weight] = 1.0/[A~0~*T~0~(x)+A~1~*T~1~(x) ... +A~n-1~]*T~n-1~(x)]
where A~i~ are the Chebychev coefficients listed below and x= Fcalc/Fmax
Method = Robust Weighting (Prince, 1982)
W = [weight] * [1-(deltaF/6*sigmaF)^2^]^2^
A~i~ are:
0.433 0.286 0.191
;
_refine_ls_weighting_scheme calc
_refine_ls_wR_factor_all 0.0728
_refine_ls_wR_factor_gt 0.0444
_refine_ls_wR_factor_ref 0.0511
_reflns_limit_h_max 6
_reflns_limit_h_min -6
_reflns_limit_k_max 13
_reflns_limit_k_min 0
_reflns_limit_l_max 31
_reflns_limit_l_min 0
_reflns_number_gt 1974
_reflns_number_total 2790
_reflns_threshold_expression I>2.0\s(I)
_oxford_diffrn_Wilson_B_factor 0.00
_oxford_diffrn_Wilson_scale 0.00
_oxford_refine_ls_r_factor_ref 0.0536
_oxford_refine_ls_scale 0.6597(15)
_oxford_reflns_number_all 2782
_oxford_reflns_threshold_expression_ref I>0.5\s(I)
_cod_data_source_file b902753j.txt
_cod_data_source_block 2
_cod_depositor_comments
;
The following automatic conversions were performed:
'_symmetry_cell_setting' value 'Monoclinic' changed to 'monoclinic'
according to '/home/saulius/struct/CIF-dictionaries/cif_core.dic'
dictionary named 'cif_core.dic' version 2.4.1 from 2010-06-29.

Automatic conversion script
Id: cif_fix_enum 1527 2010-12-29 10:47:43Z saulius 
;
_cod_original_sg_symbol_H-M 'P 1 21 1 '
_cod_original_formula_sum 'C30 H35 N1 O2'
_cod_database_code 7150661

loop_
_symmetry_equiv_pos_as_xyz
x,y,z
-x,y+1/2,-z

loop_
_atom_site_label
_atom_site_type_symbol
_atom_site_fract_x
_atom_site_fract_y
_atom_site_fract_z
_atom_site_U_iso_or_equiv
_atom_site_occupancy
_atom_site_adp_type
_atom_site_refinement_flags_posn
_atom_site_refinement_flags_adp
_atom_site_refinement_flags_occupancy
_atom_site_disorder_assembly
_atom_site_disorder_group
_oxford_atom_site_special_shape
_atom_site_attached_hydrogens
O1 O 1.3179(3) 0.6786(2) 0.20017(8) 0.0454 1.0000 Uani . . . . 3 . .
C2 C 1.0631(5) 0.6709(3) 0.19092(10) 0.0341 1.0000 Uani . . . . 3 . .
N3 N 0.8900(4) 0.7456(2) 0.21393(8) 0.0331 1.0000 Uani . . . . 3 . .
C4 C 0.9905(5) 0.8403(3) 0.25337(11) 0.0396 1.0000 Uani . . . . 3 . .
C5 C 0.7801(5) 0.9438(3) 0.25257(13) 0.0431 1.0000 Uani . . . . 3 . .
C6 C 0.6767(6) 0.9944(3) 0.20327(15) 0.0550 1.0000 Uani . . . . 3 . .
C7 C 0.4841(7) 1.0913(4) 0.2017(2) 0.0729 1.0000 Uani . . . . 3 . .
C8 C 0.3985(8) 1.1356(3) 0.2498(2) 0.0793 1.0000 Uani . . . . 3 . .
C9 C 0.5008(8) 1.0865(4) 0.2988(2) 0.0789 1.0000 Uani . . . . 3 . .
C10 C 0.6907(7) 0.9920(4) 0.30023(15) 0.0603 1.0000 Uani . . . . 3 . .
C11 C 1.0682(8) 0.7841(4) 0.30854(13) 0.0664 1.0000 Uani . . . . 3 . .
C12 C 0.9372(5) 0.5751(3) 0.15124(11) 0.0354 1.0000 Uani . . . . 3 . .
C13 C 1.0059(5) 0.4453(3) 0.17479(11) 0.0394 1.0000 Uani . . . . 3 . .
C14 C 0.8918(5) 0.4314(3) 0.22912(11) 0.0403 1.0000 Uani . . . . 3 . .
C15 C 1.0313(5) 0.4346(3) 0.27732(12) 0.0419 1.0000 Uani . . . . 3 . .
C16 C 0.9092(6) 0.4211(3) 0.33050(12) 0.0498 1.0000 Uani . . . . 3 . .
C17 C 1.0205(6) 0.3105(3) 0.36277(11) 0.0437 1.0000 Uani . . . . 3 . .
O18 O 0.8759(4) 0.3004(2) 0.41021(8) 0.0496 1.0000 Uani . . . . 3 . .
C19 C 0.9773(6) 0.2018(3) 0.44488(12) 0.0511 1.0000 Uani . . . . 3 . .
C20 C 0.8028(6) 0.1930(3) 0.49200(11) 0.0454 1.0000 Uani . . . . 3 . .
C21 C 0.7255(7) 0.0783(4) 0.51093(15) 0.0578 1.0000 Uani . . . . 3 . .
C22 C 0.5606(8) 0.0708(4) 0.55417(15) 0.0645 1.0000 Uani . . . . 3 . .
C23 C 0.4775(7) 0.1738(5) 0.57846(13) 0.0674 1.0000 Uani . . . . 3 . .
C24 C 0.5562(8) 0.2890(4) 0.56061(14) 0.0653 1.0000 Uani . . . . 3 . .
C25 C 0.7191(7) 0.2978(3) 0.51741(13) 0.0536 1.0000 Uani . . . . 3 . .
C26 C 0.8969(8) 0.3418(3) 0.13618(15) 0.0595 1.0000 Uani . . . . 3 . .
C27 C 1.0458(6) 0.5974(3) 0.09564(12) 0.0462 1.0000 Uani . . . . 3 . .
C28 C 0.9652(6) 0.7221(4) 0.07109(12) 0.0547 1.0000 Uani . . . . 3 . .
C29 C 1.1097(10) 0.8288(4) 0.08766(16) 0.0757 1.0000 Uani . . . . 3 . .
C30 C 1.0385(14) 0.9446(5) 0.0682(2) 0.1029 1.0000 Uani . . . . 3 . .
C31 C 0.8208(15) 0.9541(7) 0.0316(3) 0.1127 1.0000 Uani . . . . 3 . .
C32 C 0.6666(11) 0.8556(8) 0.0118(2) 0.1197 1.0000 Uani . . . . 3 . .
C33 C 0.7430(9) 0.7330(6) 0.03259(17) 0.0949 1.0000 Uani . . . . 3 . .
H41 H 1.1667 0.8819 0.2436 0.0494 1.0000 Uiso . . . . 3 . .
H61 H 0.7440 0.9614 0.1680 0.0623 1.0000 Uiso . . . . 3 . .
H71 H 0.4117 1.1277 0.1646 0.0916 1.0000 Uiso . . . . 3 . .
H81 H 0.2487 1.2036 0.2492 0.0997 1.0000 Uiso . . . . 3 . .
H91 H 0.4439 1.1254 0.3333 0.0996 1.0000 Uiso . . . . 3 . .
H101 H 0.7711 0.9549 0.3380 0.0774 1.0000 Uiso . . . . 3 . .
H111 H 1.1363 0.8476 0.3364 0.0823 1.0000 Uiso . . . . 3 . .
H112 H 1.2119 0.7187 0.3068 0.0823 1.0000 Uiso . . . . 3 . .
H113 H 0.8981 0.7433 0.3224 0.0823 1.0000 Uiso . . . . 3 . .
H121 H 0.7285 0.5812 0.1456 0.0427 1.0000 Uiso . . . . 3 . .
H131 H 1.2144 0.4374 0.1788 0.0498 1.0000 Uiso . . . . 3 . .
H141 H 0.6857 0.4172 0.2287 0.0496 1.0000 Uiso . . . . 3 . .
H151 H 1.2408 0.4471 0.2790 0.0520 1.0000 Uiso . . . . 3 . .
H161 H 0.9462 0.4966 0.3537 0.0599 1.0000 Uiso . . . . 3 . .
H162 H 0.7025 0.4112 0.3230 0.0599 1.0000 Uiso . . . . 3 . .
H171 H 1.2252 0.3200 0.3720 0.0566 1.0000 Uiso . . . . 3 . .
H172 H 0.9922 0.2332 0.3387 0.0566 1.0000 Uiso . . . . 3 . .
H191 H 1.1754 0.2143 0.4582 0.0642 1.0000 Uiso . . . . 3 . .
H192 H 0.9643 0.1201 0.4233 0.0642 1.0000 Uiso . . . . 3 . .
H211 H 0.7912 0.0003 0.4934 0.0684 1.0000 Uiso . . . . 3 . .
H221 H 0.5045 -0.0142 0.5677 0.0787 1.0000 Uiso . . . . 3 . .
H231 H 0.3537 0.1653 0.6089 0.0811 1.0000 Uiso . . . . 3 . .
H241 H 0.4953 0.3666 0.5798 0.0786 1.0000 Uiso . . . . 3 . .
H251 H 0.7846 0.3829 0.5040 0.0663 1.0000 Uiso . . . . 3 . .
H261 H 0.9427 0.2587 0.1530 0.0697 1.0000 Uiso . . . . 3 . .
H262 H 0.9668 0.3483 0.1004 0.0697 1.0000 Uiso . . . . 3 . .
H263 H 0.6850 0.3479 0.1313 0.0697 1.0000 Uiso . . . . 3 . .
H271 H 1.2515 0.5902 0.0998 0.0579 1.0000 Uiso . . . . 3 . .
H272 H 0.9698 0.5312 0.0691 0.0579 1.0000 Uiso . . . . 3 . .
H291 H 1.2809 0.8205 0.1160 0.0977 1.0000 Uiso . . . . 3 . .
H301 H 1.1475 1.0218 0.0816 0.1237 1.0000 Uiso . . . . 3 . .
H311 H 0.7672 1.0425 0.0187 0.1424 1.0000 Uiso . . . . 3 . .
H321 H 0.4974 0.8678 -0.0166 0.1448 1.0000 Uiso . . . . 3 . .
H331 H 0.6336 0.6544 0.0179 0.1162 1.0000 Uiso . . . . 3 . .
H31 H 0.6794 0.7292 0.2053 0.0500 1.0000 Uiso . . . . 3 . .

loop_
_atom_site_aniso_label
_atom_site_aniso_U_11
_atom_site_aniso_U_22
_atom_site_aniso_U_33
_atom_site_aniso_U_23
_atom_site_aniso_U_13
_atom_site_aniso_U_12
O1 0.0217(8) 0.0579(12) 0.0569(11) -0.0069(11) 0.0040(7) -0.0014(9)
C2 0.0233(11) 0.0430(15) 0.0363(13) 0.0022(12) 0.0052(9) -0.0020(11)
N3 0.0221(9) 0.0380(12) 0.0392(11) -0.0021(10) 0.0024(8) -0.0013(9)
C4 0.0309(12) 0.0407(15) 0.0467(15) -0.0056(13) 0.0017(11) 0.0004(11)
C5 0.0330(13) 0.0370(14) 0.0604(18) -0.0076(14) 0.0098(12) -0.0045(12)
C6 0.0423(16) 0.0452(18) 0.079(2) 0.0084(17) 0.0156(15) 0.0041(14)
C7 0.0510(19) 0.049(2) 0.118(3) 0.016(2) 0.005(2) 0.0028(17)
C8 0.053(2) 0.0433(19) 0.144(4) -0.019(2) 0.021(2) 0.0054(17)
C9 0.058(2) 0.069(3) 0.110(3) -0.041(3) 0.009(2) 0.007(2)
C10 0.0471(17) 0.059(2) 0.076(2) -0.0291(19) 0.0082(16) -0.0011(16)
C11 0.086(2) 0.063(2) 0.0472(17) -0.0061(17) -0.0081(17) 0.010(2)
C12 0.0271(12) 0.0450(16) 0.0343(13) -0.0022(12) 0.0039(10) -0.0010(11)
C13 0.0332(12) 0.0430(15) 0.0420(14) -0.0050(13) 0.0042(11) 0.0019(12)
C14 0.0322(13) 0.0437(16) 0.0457(15) 0.0050(13) 0.0074(12) 0.0010(12)
C15 0.0368(13) 0.0443(16) 0.0457(15) 0.0024(14) 0.0089(11) 0.0057(13)
C16 0.0519(16) 0.0544(19) 0.0446(15) 0.0060(15) 0.0122(13) 0.0107(15)
C17 0.0401(14) 0.0502(17) 0.0419(14) 0.0040(14) 0.0107(11) 0.0053(13)
O18 0.0497(11) 0.0572(13) 0.0436(10) 0.0087(10) 0.0135(9) 0.0132(10)
C19 0.0487(15) 0.054(2) 0.0504(16) 0.0141(16) 0.0044(13) 0.0089(15)
C20 0.0401(14) 0.0544(19) 0.0409(14) 0.0018(15) -0.0009(11) -0.0002(14)
C21 0.0567(19) 0.055(2) 0.062(2) 0.0109(17) 0.0063(16) 0.0027(17)
C22 0.065(2) 0.073(3) 0.055(2) 0.018(2) 0.0026(17) -0.011(2)
C23 0.066(2) 0.095(3) 0.0408(17) 0.009(2) 0.0072(15) -0.007(2)
C24 0.076(2) 0.075(3) 0.0464(18) -0.0069(18) 0.0118(16) -0.001(2)
C25 0.0605(19) 0.053(2) 0.0467(16) -0.0006(15) 0.0046(14) -0.0044(17)
C26 0.073(2) 0.0467(18) 0.0594(19) -0.0090(16) 0.0070(16) -0.0054(17)
C27 0.0424(15) 0.0582(19) 0.0390(15) -0.0013(14) 0.0089(12) 0.0038(15)
C28 0.0462(16) 0.084(3) 0.0362(14) 0.0109(17) 0.0171(12) 0.0110(17)
C29 0.102(3) 0.065(3) 0.063(2) 0.016(2) 0.020(2) -0.002(2)
C30 0.151(5) 0.087(3) 0.078(3) 0.027(3) 0.042(3) 0.008(4)
C31 0.113(4) 0.138(5) 0.097(4) 0.045(4) 0.062(4) 0.041(4)
C32 0.067(3) 0.196(8) 0.096(4) 0.066(5) 0.008(3) 0.037(4)
C33 0.065(2) 0.147(5) 0.072(3) 0.046(3) 0.000(2) 0.010(3)

loop_
_atom_type_symbol
_atom_type_scat_dispersion_real
_atom_type_scat_dispersion_imag
_atom_type_scat_Cromer_Mann_a1
_atom_type_scat_Cromer_Mann_b1
_atom_type_scat_Cromer_Mann_a2
_atom_type_scat_Cromer_Mann_b2
_atom_type_scat_Cromer_Mann_a3
_atom_type_scat_Cromer_Mann_b3
_atom_type_scat_Cromer_Mann_a4
_atom_type_scat_Cromer_Mann_b4
_atom_type_scat_Cromer_Mann_c
_atom_type_scat_source
C 0.0033 0.0016 2.3100 20.8439 1.0200 10.2075 1.5886 0.5687 0.8650 51.6512 0.2156 'International Tables Vol C 4.2.6.8 and 6.1.1.4'
H 0.0000 0.0000 0.4930 10.5109 0.3229 26.1257 0.1402 3.1424 0.0408 57.7997 0.0030 'International Tables Vol C 4.2.6.8 and 6.1.1.4'
N 0.0061 0.0033 12.2126 0.0057 3.1322 9.8933 2.0125 28.9975 1.1663 0.5826 -11.5290 'International Tables Vol C 4.2.6.8 and 6.1.1.4'
O 0.0106 0.0060 3.0485 13.2771 2.2868 5.7011 1.5463 0.3239 0.8670 32.9089 0.2508 'International Tables Vol C 4.2.6.8 and 6.1.1.4'

loop_
_geom_angle_atom_site_label_1
_geom_angle_site_symmetry_1
_geom_angle_atom_site_label_2
_geom_angle_site_symmetry_2
_geom_angle_atom_site_label_3
_geom_angle_site_symmetry_3
_geom_angle
_geom_angle_publ_flag
O1 . C2 . N3 . 122.9(2) yes
O1 . C2 . C12 . 120.0(2) yes
N3 . C2 . C12 . 117.1(2) yes
C2 . N3 . C4 . 121.4(2) yes
C2 . N3 . H31 . 117.3 no
C4 . N3 . H31 . 121.0 no
N3 . C4 . C5 . 109.0(2) yes
N3 . C4 . C11 . 110.8(3) yes
C5 . C4 . C11 . 115.0(3) yes
N3 . C4 . H41 . 112.8 no
C5 . C4 . H41 . 104.7 no
C11 . C4 . H41 . 104.4 no
C4 . C5 . C6 . 119.6(3) yes
C4 . C5 . C10 . 122.1(3) yes
C6 . C5 . C10 . 118.3(3) yes
C5 . C6 . C7 . 120.5(3) yes
C5 . C6 . H61 . 119.2 no
C7 . C6 . H61 . 120.3 no
C6 . C7 . C8 . 119.4(4) yes
C6 . C7 . H71 . 119.0 no
C8 . C7 . H71 . 121.6 no
C7 . C8 . C9 . 120.5(4) yes
C7 . C8 . H81 . 120.3 no
C9 . C8 . H81 . 119.1 no
C8 . C9 . C10 . 119.9(4) yes
C8 . C9 . H91 . 118.2 no
C10 . C9 . H91 . 121.7 no
C5 . C10 . C9 . 121.4(4) yes
C5 . C10 . H101 . 118.7 no
C9 . C10 . H101 . 119.9 no
C4 . C11 . H111 . 112.2 no
C4 . C11 . H112 . 111.4 no
H111 . C11 . H112 . 109.1 no
C4 . C11 . H113 . 109.4 no
H111 . C11 . H113 . 107.0 no
H112 . C11 . H113 . 107.4 no
C2 . C12 . C13 . 108.7(2) yes
C2 . C12 . C27 . 108.4(2) yes
C13 . C12 . C27 . 113.4(2) yes
C2 . C12 . H121 . 112.5 no
C13 . C12 . H121 . 106.8 no
C27 . C12 . H121 . 107.0 no
C12 . C13 . C14 . 109.9(2) yes
C12 . C13 . C26 . 112.5(2) yes
C14 . C13 . C26 . 110.0(3) yes
C12 . C13 . H131 . 107.0 no
C14 . C13 . H131 . 110.9 no
C26 . C13 . H131 . 106.4 no
C13 . C14 . C15 . 126.8(2) yes
C13 . C14 . H141 . 117.1 no
C15 . C14 . H141 . 116.1 no
C14 . C15 . C16 . 125.1(3) yes
C14 . C15 . H151 . 117.9 no
C16 . C15 . H151 . 117.0 no
C15 . C16 . C17 . 112.7(2) yes
C15 . C16 . H161 . 110.7 no
C17 . C16 . H161 . 108.1 no
C15 . C16 . H162 . 108.7 no
C17 . C16 . H162 . 108.3 no
H161 . C16 . H162 . 108.2 no
C16 . C17 . O18 . 108.2(2) yes
C16 . C17 . H171 . 109.7 no
O18 . C17 . H171 . 112.3 no
C16 . C17 . H172 . 108.7 no
O18 . C17 . H172 . 111.2 no
H171 . C17 . H172 . 106.8 no
C17 . O18 . C19 . 112.2(2) yes
O18 . C19 . C20 . 108.7(2) yes
O18 . C19 . H191 . 111.3 no
C20 . C19 . H191 . 110.8 no
O18 . C19 . H192 . 109.5 no
C20 . C19 . H192 . 109.4 no
H191 . C19 . H192 . 107.2 no
C19 . C20 . C21 . 120.4(3) yes
C19 . C20 . C25 . 120.8(3) yes
C21 . C20 . C25 . 118.8(3) yes
C20 . C21 . C22 . 120.1(4) yes
C20 . C21 . H211 . 119.6 no
C22 . C21 . H211 . 120.3 no
C21 . C22 . C23 . 120.7(4) yes
C21 . C22 . H221 . 119.4 no
C23 . C22 . H221 . 119.9 no
C22 . C23 . C24 . 120.0(3) yes
C22 . C23 . H231 . 118.7 no
C24 . C23 . H231 . 121.3 no
C23 . C24 . C25 . 120.0(4) yes
C23 . C24 . H241 . 119.4 no
C25 . C24 . H241 . 120.6 no
C24 . C25 . C20 . 120.4(3) yes
C24 . C25 . H251 . 121.3 no
C20 . C25 . H251 . 118.3 no
C13 . C26 . H261 . 110.4 no
C13 . C26 . H262 . 112.2 no
H261 . C26 . H262 . 110.7 no
C13 . C26 . H263 . 108.1 no
H261 . C26 . H263 . 106.6 no
H262 . C26 . H263 . 108.8 no
C12 . C27 . C28 . 113.4(2) yes
C12 . C27 . H271 . 108.9 no
C28 . C27 . H271 . 109.2 no
C12 . C27 . H272 . 109.2 no
C28 . C27 . H272 . 107.9 no
H271 . C27 . H272 . 108.1 no
C27 . C28 . C29 . 121.1(3) yes
C27 . C28 . C33 . 120.6(4) yes
C29 . C28 . C33 . 118.3(4) yes
C28 . C29 . C30 . 123.4(5) yes
C28 . C29 . H291 . 118.5 no
C30 . C29 . H291 . 118.2 no
C29 . C30 . C31 . 117.7(6) yes
C29 . C30 . H301 . 121.5 no
C31 . C30 . H301 . 120.7 no
C30 . C31 . C32 . 123.9(6) yes
C30 . C31 . H311 . 116.3 no
C32 . C31 . H311 . 119.8 no
C31 . C32 . C33 . 118.1(5) yes
C31 . C32 . H321 . 121.0 no
C33 . C32 . H321 . 120.9 no
C32 . C33 . C28 . 118.6(5) yes
C32 . C33 . H331 . 120.8 no
C28 . C33 . H331 . 120.6 no

loop_
_geom_bond_atom_site_label_1
_geom_bond_site_symmetry_1
_geom_bond_atom_site_label_2
_geom_bond_site_symmetry_2
_geom_bond_distance
_geom_bond_publ_flag
O1 . C2 . 1.243(3) yes
C2 . N3 . 1.334(3) yes
C2 . C12 . 1.514(4) yes
N3 . C4 . 1.464(3) yes
N3 . H31 . 1.044 no
C4 . C5 . 1.517(4) yes
C4 . C11 . 1.504(4) yes
C4 . H41 . 1.019 no
C5 . C6 . 1.383(5) yes
C5 . C10 . 1.393(4) yes
C6 . C7 . 1.406(5) yes
C6 . H61 . 1.021 no
C7 . C8 . 1.381(6) yes
C7 . H71 . 1.025 no
C8 . C9 . 1.368(7) yes
C8 . H81 . 1.035 no
C9 . C10 . 1.377(6) yes
C9 . H91 . 1.011 no
C10 . H101 . 1.054 no
C11 . H111 . 1.005 no
C11 . H112 . 1.000 no
C11 . H113 . 1.026 no
C12 . C13 . 1.545(4) yes
C12 . C27 . 1.534(4) yes
C12 . H121 . 1.016 no
C13 . C14 . 1.505(4) yes
C13 . C26 . 1.532(4) yes
C13 . H131 . 1.015 no
C14 . C15 . 1.311(4) yes
C14 . H141 . 1.015 no
C15 . C16 . 1.497(4) yes
C15 . H151 . 1.027 no
C16 . C17 . 1.509(4) yes
C16 . H161 . 1.004 no
C16 . H162 . 1.012 no
C17 . O18 . 1.425(3) yes
C17 . H171 . 1.007 no
C17 . H172 . 1.028 no
O18 . C19 . 1.426(4) yes
C19 . C20 . 1.506(4) yes
C19 . H191 . 0.999 no
C19 . H192 . 1.030 no
C20 . C21 . 1.391(5) yes
C20 . C25 . 1.377(5) yes
C21 . C22 . 1.396(5) yes
C21 . H211 . 1.014 no
C22 . C23 . 1.346(6) yes
C22 . H221 . 1.025 no
C23 . C24 . 1.388(6) yes
C23 . H231 . 1.011 no
C24 . C25 . 1.390(5) yes
C24 . H241 . 1.021 no
C25 . H251 . 1.038 no
C26 . H261 . 1.007 no
C26 . H262 . 0.978 no
C26 . H263 . 1.030 no
C27 . C28 . 1.516(5) yes
C27 . H271 . 1.001 no
C27 . H272 . 1.016 no
C28 . C29 . 1.393(6) yes
C28 . C33 . 1.375(5) yes
C29 . C30 . 1.376(7) yes
C29 . H291 . 1.039 no
C30 . C31 . 1.328(9) yes
C30 . H301 . 1.028 no
C31 . C32 . 1.368(10) yes
C31 . H311 . 1.034 no
C32 . C33 . 1.459(9) yes
C32 . H321 . 1.038 no
C33 . H331 . 1.050 no

loop_
_geom_hbond_atom_site_label_D
_geom_hbond_site_symmetry_D
_geom_hbond_atom_site_label_H
_geom_hbond_site_symmetry_H
_geom_hbond_atom_site_label_A
_geom_hbond_site_symmetry_A
_geom_hbond_angle_DHA
_geom_hbond_distance_DH
_geom_hbond_distance_HA
_geom_hbond_distance_DA
_geom_hbond_publ_flag
C29 . H291 . O1 . 126 1.04 2.57 3.290(5) yes
N3 . H31 . O1 1_455 169 1.04 1.84 2.869(5) yes

loop_
_cod_related_entry_id
_cod_related_entry_database
_cod_related_entry_code
1 ChemSpider 30653378
